data_7226942
loop_
_publ_author_name
'\'Switlicka, A.'
'Czerwi\'nska, K.'
'Machura, B.'
'Penkala, M.'
'Bie\'nko, A.'
'Bie\'nko, D.'
'Zierkiewicz, W.'

_publ_section_title
;
 Thiocyanate copper complexes with pyrazole-derived ligands -- synthesis,
 crystal structures, DFT calculations and magnetic properties
;
_journal_issue 47
_journal_name_full CrystEngComm
_journal_page_first 9042
_journal_paper_doi 10.1039/C6CE01739H
_journal_volume 18
_journal_year 2016
_chemical_formula_moiety 'C38 H56 Cu3 N18 O2 S6'
_chemical_formula_sum 'C38 H56 Cu3 N18 O2 S6'
_chemical_formula_weight 1179.98
_space_group_crystal_system triclinic
_space_group_IT_number 2
_space_group_name_Hall '-P 1'
_space_group_name_H-M_alt 'P -1'
_symmetry_space_group_name_Hall '-P 1'
_symmetry_space_group_name_H-M 'P -1'
_atom_sites_solution_hydrogens geom
_audit_creation_method SHELXL-2014/6
_audit_update_record
;
2016-07-14 deposited with the CCDC.
2016-10-25 downloaded from the CCDC.
;
_cell_angle_alpha 77.423(4)
_cell_angle_beta 79.796(4)
_cell_angle_gamma 63.616(6)
_cell_formula_units_Z 1
_cell_length_a 9.8235(5)
_cell_length_b 10.5552(6)
_cell_length_c 15.0423(6)
_cell_measurement_reflns_used 4126
_cell_measurement_temperature 295(2)
_cell_measurement_theta_max 28.1120
_cell_measurement_theta_min 3.7880
_cell_volume 1357.95(14)
_computing_cell_refinement 'CrysAlis RED v. 1.163 (UNIL IC & KUMA 2000)'
_computing_data_collection 'CrysAlis CCD v. 1.163 (UNIL IC & KUMA 2000)'
_computing_data_reduction 'CrysAlis RED v. 1.163 (UNIL IC & KUMA 2000)'
_computing_molecular_graphics 'Mercury (Macrae, J.Appl.Cryst. 41 (2008) 466-470'
_computing_publication_material 'Olex2 (Dolomanov et al., 2009)'
_computing_structure_refinement 'SHELXL-2014/6 (Sheldrick, 2014)'
_computing_structure_solution 'SHELXS-97 (Sheldrick, 1990)'
_diffrn_ambient_temperature 295(2)
_diffrn_measured_fraction_theta_full 0.980
_diffrn_measured_fraction_theta_max 0.997
_diffrn_measurement_device_type 'Oxford Diffraction Gemini A Ultra'
_diffrn_radiation_type MoK\a
_diffrn_radiation_wavelength 0.71073
_diffrn_reflns_av_R_equivalents 0.0384
_diffrn_reflns_av_unetI/netI 0.0513
_diffrn_reflns_Laue_measured_fraction_full 0.980
_diffrn_reflns_Laue_measured_fraction_max 0.997
_diffrn_reflns_limit_h_max 11
_diffrn_reflns_limit_h_min -11
_diffrn_reflns_limit_k_max 12
_diffrn_reflns_limit_k_min -11
_diffrn_reflns_limit_l_max 17
_diffrn_reflns_limit_l_min -17
_diffrn_reflns_number 11700
_diffrn_reflns_point_group_measured_fraction_full 0.980
_diffrn_reflns_point_group_measured_fraction_max 0.997
_diffrn_reflns_theta_full 25.242
_diffrn_reflns_theta_max 25.050
_diffrn_reflns_theta_min 3.462
_exptl_absorpt_coefficient_mu 1.445
_exptl_absorpt_correction_T_max 1.00000
_exptl_absorpt_correction_T_min 0.65544
_exptl_absorpt_correction_type multi-scan
_exptl_absorpt_process_details 'Blessing, Acta Cryst. A51 (1995) 33-38'
_exptl_crystal_colour green
_exptl_crystal_density_diffrn 1.443
_exptl_crystal_description plate
_exptl_crystal_F_000 609
_exptl_crystal_size_max 0.14
_exptl_crystal_size_mid 0.08
_exptl_crystal_size_min 0.04
_refine_diff_density_max 0.320
_refine_diff_density_min -0.290
_refine_diff_density_rms 0.060
_refine_ls_extinction_method none
_refine_ls_goodness_of_fit_ref 0.951
_refine_ls_hydrogen_treatment constr
_refine_ls_matrix_type full
_refine_ls_number_parameters 312
_refine_ls_number_reflns 4806
_refine_ls_number_restraints 0
_refine_ls_restrained_S_all 0.951
_refine_ls_R_factor_all 0.0568
_refine_ls_R_factor_gt 0.0344
_refine_ls_shift/su_max 0.000
_refine_ls_shift/su_mean 0.000
_refine_ls_structure_factor_coef Fsqd
_refine_ls_weighting_details 'w=1/[\s^2^(Fo^2^)+(0.0420P)^2^] where P=(Fo^2^+2Fc^2^)/3'
_refine_ls_weighting_scheme calc
_refine_ls_wR_factor_gt 0.0778
_refine_ls_wR_factor_ref 0.0835
_reflns_Friedel_coverage 0.000
_reflns_number_gt 3526
_reflns_number_total 4806
_reflns_threshold_expression 'I > 2\s(I)'
_cod_data_source_file c6ce01739h2.cif
_cod_data_source_block cu141
_cod_depositor_comments 'Adding full bibliography for 7226941--7226944.cif.'
_cod_original_cell_volume 1357.95(13)
_cod_database_code 7226942
_shelx_space_group_comment
;
The symmetry employed for this shelxl refinement is uniquely defined
by the following loop, which should always be used as a source of
symmetry information in preference to the above space-group names.
They are only intended as comments.
;
_shelxl_version_number 2014/6

loop_
_space_group_symop_operation_xyz
'x, y, z'
'-x, -y, -z'

loop_
_atom_site_label
_atom_site_type_symbol
_atom_site_fract_x
_atom_site_fract_y
_atom_site_fract_z
_atom_site_U_iso_or_equiv
_atom_site_adp_type
_atom_site_occupancy
_atom_site_site_symmetry_order
_atom_site_calc_flag
_atom_site_refinement_flags_posn
_atom_site_refinement_flags_adp
_atom_site_refinement_flags_occupancy
Cu1 Cu 0.14436(4) 0.90566(3) 0.14443(2) 0.03613(12) Uani 1 1 d . . .
Cu2 Cu 0.5000 0.5000 0.5000 0.04116(15) Uani 1 2 d S . P
N1 N -0.0254(3) 0.9109(2) 0.23791(15) 0.0404(6) Uani 1 1 d . . .
N2 N -0.0204(3) 0.7931(3) 0.29822(15) 0.0456(6) Uani 1 1 d . . .
H2 H 0.0510 0.7085 0.2955 0.055 Uiso 1 1 calc R U .
N3 N 0.3165(3) 0.8885(2) 0.04905(14) 0.0389(6) Uani 1 1 d . . .
N4 N 0.4603(3) 0.7873(2) 0.06110(15) 0.0423(6) Uani 1 1 d . . .
H4 H 0.4866 0.7288 0.1112 0.051 Uiso 1 1 calc R U .
N5 N 0.2983(3) 0.6069(3) 0.56773(15) 0.0441(6) Uani 1 1 d . . .
N6 N 0.2639(3) 0.5739(3) 0.65770(16) 0.0503(7) Uani 1 1 d . . .
H6A H 0.3260 0.5043 0.6929 0.060 Uiso 1 1 calc R U .
C1 C -0.1386(4) 0.8230(3) 0.36238(19) 0.0441(8) Uani 1 1 d . . .
C2 C -0.2275(4) 0.9687(3) 0.34406(19) 0.0451(8) Uani 1 1 d . . .
C3 C -0.1515(4) 1.0171(3) 0.26595(19) 0.0445(8) Uani 1 1 d . . .
H3 H -0.1853 1.1119 0.2374 0.053 Uiso 1 1 calc R U .
C4 C -0.3722(4) 1.0573(4) 0.3955(2) 0.0711(11) Uani 1 1 d . . .
H4A H -0.4456 1.0189 0.3994 0.107 Uiso 1 1 calc R U .
H4B H -0.4119 1.1542 0.3640 0.107 Uiso 1 1 calc R U .
H4C H -0.3519 1.0557 0.4559 0.107 Uiso 1 1 calc R U .
C5 C -0.1574(5) 0.7085(4) 0.4337(2) 0.0656(10) Uani 1 1 d . . .
H5A H -0.1590 0.6365 0.4049 0.098 Uiso 1 1 calc R U .
H5B H -0.2515 0.7490 0.4709 0.098 Uiso 1 1 calc R U .
H5C H -0.0737 0.6661 0.4712 0.098 Uiso 1 1 calc R U .
C6 C 0.3267(4) 0.9545(3) -0.03680(17) 0.0420(7) Uani 1 1 d . . .
H6 H 0.2450 1.0302 -0.0650 0.050 Uiso 1 1 calc R U .
C7 C 0.4731(4) 0.8969(3) -0.07853(18) 0.0407(7) Uani 1 1 d . . .
C8 C 0.5572(4) 0.7886(3) -0.0138(2) 0.0432(8) Uani 1 1 d . . .
C9 C 0.5310(5) 0.9406(4) -0.1737(2) 0.0661(11) Uani 1 1 d . . .
H9A H 0.4523 1.0264 -0.2016 0.099 Uiso 1 1 calc R U .
H9B H 0.5597 0.8655 -0.2089 0.099 Uiso 1 1 calc R U .
H9C H 0.6183 0.9580 -0.1714 0.099 Uiso 1 1 calc R U .
C10 C 0.7211(4) 0.6890(4) -0.0168(2) 0.0673(10) Uani 1 1 d . . .
H10A H 0.7502 0.6508 0.0444 0.101 Uiso 1 1 calc R U .
H10B H 0.7806 0.7394 -0.0487 0.101 Uiso 1 1 calc R U .
H10C H 0.7389 0.6121 -0.0481 0.101 Uiso 1 1 calc R U .
C11 C 0.1733(4) 0.7192(3) 0.5405(2) 0.0482(8) Uani 1 1 d . . .
H11 H 0.1625 0.7665 0.4805 0.058 Uiso 1 1 calc R U .
C12 C 0.0608(4) 0.7577(3) 0.6118(2) 0.0490(8) Uani 1 1 d . . .
C13 C 0.1226(4) 0.6612(4) 0.6864(2) 0.0476(8) Uani 1 1 d . . .
C14 C -0.0952(4) 0.8812(4) 0.6090(3) 0.0798(12) Uani 1 1 d . . .
H14A H -0.0974 0.9545 0.6382 0.120 Uiso 1 1 calc R U .
H14B H -0.1703 0.8483 0.6405 0.120 Uiso 1 1 calc R U .
H14C H -0.1171 0.9193 0.5465 0.120 Uiso 1 1 calc R U .
C15 C 0.0572(5) 0.6398(5) 0.7831(2) 0.0752(12) Uani 1 1 d . . .
H15A H 0.0649 0.5439 0.7995 0.113 Uiso 1 1 calc R U .
H15B H -0.0481 0.7067 0.7889 0.113 Uiso 1 1 calc R U .
H15C H 0.1129 0.6552 0.8229 0.113 Uiso 1 1 calc R U .
C16 C 0.5674(5) 0.4100(4) 0.1313(3) 0.0862(13) Uani 1 1 d . . .
H16A H 0.6602 0.3964 0.0925 0.129 Uiso 1 1 calc R U .
H16B H 0.4856 0.4377 0.0942 0.129 Uiso 1 1 calc R U .
H16C H 0.5799 0.3223 0.1715 0.129 Uiso 1 1 calc R U .
C97 C 0.3237(3) 0.4550(3) 0.36770(18) 0.0360(7) Uani 1 1 d . . .
C98 C 0.3633(3) 0.7867(3) 0.29481(17) 0.0337(6) Uani 1 1 d . . .
C99 C 0.0384(3) 0.8229(3) -0.01446(19) 0.0358(7) Uani 1 1 d . . .
N97 N 0.3944(3) 0.4617(3) 0.41805(16) 0.0457(6) Uani 1 1 d . . .
N98 N 0.2878(3) 0.7998(3) 0.23999(15) 0.0424(6) Uani 1 1 d . . .
N99 N -0.0124(3) 0.9097(2) -0.07641(15) 0.0425(6) Uani 1 1 d . . .
S97 S 0.22727(12) 0.44495(9) 0.29406(6) 0.0604(3) Uani 1 1 d . . .
S98 S 0.47225(11) 0.76557(8) 0.37131(5) 0.0504(2) Uani 1 1 d . . .
S99 S 0.10702(11) 0.70154(8) 0.07348(5) 0.0502(2) Uani 1 1 d . . .
O1 O 0.5335(3) 0.5174(2) 0.18286(14) 0.0579(6) Uani 1 1 d . . .
H1 H 0.4509 0.5336 0.2128 0.087 Uiso 1 1 calc R U .

loop_
_atom_site_aniso_label
_atom_site_aniso_U_11
_atom_site_aniso_U_22
_atom_site_aniso_U_33
_atom_site_aniso_U_23
_atom_site_aniso_U_13
_atom_site_aniso_U_12
Cu1 0.0320(2) 0.0412(2) 0.02711(18) -0.00021(14) -0.00314(14) -0.01054(17)
Cu2 0.0292(3) 0.0503(3) 0.0402(3) -0.0151(2) -0.0031(2) -0.0099(3)
N1 0.0367(17) 0.0394(13) 0.0367(12) 0.0008(11) -0.0010(11) -0.0125(13)
N2 0.0386(18) 0.0409(14) 0.0428(14) 0.0029(11) 0.0002(12) -0.0096(13)
N3 0.0376(17) 0.0423(13) 0.0299(12) 0.0034(10) -0.0039(11) -0.0144(13)
N4 0.0355(17) 0.0418(14) 0.0364(13) 0.0029(11) -0.0009(12) -0.0094(13)
N5 0.0339(17) 0.0494(15) 0.0383(14) -0.0092(11) -0.0033(12) -0.0069(13)
N6 0.0362(18) 0.0608(17) 0.0372(14) -0.0013(12) -0.0060(12) -0.0075(14)
C1 0.039(2) 0.057(2) 0.0359(16) -0.0022(14) -0.0040(14) -0.0218(17)
C2 0.037(2) 0.058(2) 0.0380(16) -0.0116(14) 0.0011(14) -0.0189(17)
C3 0.038(2) 0.0435(17) 0.0458(17) -0.0101(14) -0.0004(15) -0.0116(16)
C4 0.054(3) 0.086(3) 0.061(2) -0.025(2) 0.0198(19) -0.022(2)
C5 0.065(3) 0.081(2) 0.0504(19) 0.0078(18) 0.0001(18) -0.040(2)
C6 0.047(2) 0.0448(17) 0.0318(15) 0.0011(13) -0.0051(14) -0.0196(16)
C7 0.052(2) 0.0450(17) 0.0323(15) -0.0092(13) 0.0076(14) -0.0297(16)
C8 0.039(2) 0.0447(17) 0.0474(17) -0.0138(14) 0.0093(15) -0.0214(16)
C9 0.081(3) 0.080(2) 0.0415(18) -0.0034(17) 0.0133(18) -0.047(2)
C10 0.043(2) 0.064(2) 0.080(2) -0.0109(19) 0.0164(19) -0.018(2)
C11 0.036(2) 0.0461(18) 0.0471(18) -0.0013(14) -0.0065(15) -0.0056(16)
C12 0.031(2) 0.0458(18) 0.066(2) -0.0207(16) -0.0005(16) -0.0089(16)
C13 0.036(2) 0.063(2) 0.0470(17) -0.0222(16) 0.0015(15) -0.0198(17)
C14 0.047(3) 0.065(2) 0.099(3) -0.023(2) 0.000(2) 0.004(2)
C15 0.061(3) 0.115(3) 0.052(2) -0.030(2) 0.0122(19) -0.039(3)
C16 0.083(4) 0.075(3) 0.096(3) -0.033(2) 0.002(3) -0.024(3)
C97 0.0343(19) 0.0304(15) 0.0373(15) -0.0037(12) 0.0004(13) -0.0103(14)
C98 0.0312(18) 0.0300(14) 0.0313(14) 0.0008(12) 0.0022(13) -0.0096(13)
C99 0.0340(19) 0.0318(15) 0.0399(16) -0.0127(13) 0.0006(13) -0.0106(14)
N97 0.0405(17) 0.0491(15) 0.0456(14) -0.0096(12) -0.0082(13) -0.0148(13)
N98 0.0367(17) 0.0536(15) 0.0318(13) -0.0008(11) -0.0058(12) -0.0161(13)
N99 0.0443(18) 0.0381(13) 0.0373(13) -0.0009(11) -0.0083(12) -0.0110(12)
S97 0.0666(7) 0.0552(5) 0.0673(5) -0.0094(4) -0.0284(5) -0.0250(5)
S98 0.0588(6) 0.0482(5) 0.0478(4) 0.0048(4) -0.0245(4) -0.0241(4)
S99 0.0641(6) 0.0358(4) 0.0421(4) 0.0034(3) -0.0147(4) -0.0140(4)
O1 0.0603(18) 0.0530(13) 0.0515(13) -0.0042(11) 0.0002(12) -0.0198(13)

loop_
_atom_type_symbol
_atom_type_description
_atom_type_scat_dispersion_real
_atom_type_scat_dispersion_imag
_atom_type_scat_source
C C 0.0033 0.0016 'International Tables Vol C Tables 4.2.6.8 and 6.1.1.4'
H H 0.0000 0.0000 'International Tables Vol C Tables 4.2.6.8 and 6.1.1.4'
Cu Cu 0.3201 1.2651 'International Tables Vol C Tables 4.2.6.8 and 6.1.1.4'
N N 0.0061 0.0033 'International Tables Vol C Tables 4.2.6.8 and 6.1.1.4'
S S 0.1246 0.1234 'International Tables Vol C Tables 4.2.6.8 and 6.1.1.4'
O O 0.0106 0.0060 'International Tables Vol C Tables 4.2.6.8 and 6.1.1.4'

loop_
_geom_angle_atom_site_label_1
_geom_angle_atom_site_label_2
_geom_angle_atom_site_label_3
_geom_angle
_geom_angle_site_symmetry_1
_geom_angle_site_symmetry_3
N99 Cu1 N1 91.20(10) 2_575 .
N99 Cu1 N98 148.84(10) 2_575 .
N1 Cu1 N98 88.93(10) . .
N99 Cu1 N3 90.79(10) 2_575 .
N1 Cu1 N3 176.34(9) . .
N98 Cu1 N3 90.95(10) . .
N99 Cu1 S99 104.44(7) 2_575 .
N1 Cu1 S99 88.62(7) . .
N98 Cu1 S99 106.71(7) . .
N3 Cu1 S99 87.92(7) . .
N97 Cu2 N97 180.0 . 2_666
N97 Cu2 N5 90.46(10) . 2_666
N97 Cu2 N5 89.54(10) 2_666 2_666
N97 Cu2 N5 89.54(10) . .
N97 Cu2 N5 90.46(10) 2_666 .
N5 Cu2 N5 180.0 2_666 .
C3 N1 N2 104.6(2) . .
C3 N1 Cu1 132.8(2) . .
N2 N1 Cu1 122.12(19) . .
C1 N2 N1 112.6(2) . .
C1 N2 H2 123.7 . .
N1 N2 H2 123.7 . .
C6 N3 N4 104.0(2) . .
C6 N3 Cu1 133.8(2) . .
N4 N3 Cu1 122.11(16) . .
C8 N4 N3 112.4(2) . .
C8 N4 H4 123.8 . .
N3 N4 H4 123.8 . .
C11 N5 N6 104.0(3) . .
C11 N5 Cu2 131.9(2) . .
N6 N5 Cu2 124.05(19) . .
C13 N6 N5 112.5(2) . .
C13 N6 H6A 123.7 . .
N5 N6 H6A 123.7 . .
N2 C1 C2 106.6(2) . .
N2 C1 C5 121.3(3) . .
C2 C1 C5 132.0(3) . .
C1 C2 C3 104.6(3) . .
C1 C2 C4 128.4(3) . .
C3 C2 C4 126.9(3) . .
N1 C3 C2 111.6(3) . .
N1 C3 H3 124.2 . .
C2 C3 H3 124.2 . .
C2 C4 H4A 109.5 . .
C2 C4 H4B 109.5 . .
H4A C4 H4B 109.5 . .
C2 C4 H4C 109.5 . .
H4A C4 H4C 109.5 . .
H4B C4 H4C 109.5 . .
C1 C5 H5A 109.5 . .
C1 C5 H5B 109.5 . .
H5A C5 H5B 109.5 . .
C1 C5 H5C 109.5 . .
H5A C5 H5C 109.5 . .
H5B C5 H5C 109.5 . .
N3 C6 C7 111.8(3) . .
N3 C6 H6 124.1 . .
C7 C6 H6 124.1 . .
C8 C7 C6 105.3(2) . .
C8 C7 C9 126.5(3) . .
C6 C7 C9 128.2(3) . .
N4 C8 C7 106.4(3) . .
N4 C8 C10 122.3(3) . .
C7 C8 C10 131.3(3) . .
C7 C9 H9A 109.5 . .
C7 C9 H9B 109.5 . .
H9A C9 H9B 109.5 . .
C7 C9 H9C 109.5 . .
H9A C9 H9C 109.5 . .
H9B C9 H9C 109.5 . .
C8 C10 H10A 109.5 . .
C8 C10 H10B 109.5 . .
H10A C10 H10B 109.5 . .
C8 C10 H10C 109.5 . .
H10A C10 H10C 109.5 . .
H10B C10 H10C 109.5 . .
N5 C11 C12 111.9(3) . .
N5 C11 H11 124.1 . .
C12 C11 H11 124.1 . .
C13 C12 C11 104.9(3) . .
C13 C12 C14 127.2(3) . .
C11 C12 C14 127.9(3) . .
N6 C13 C12 106.6(3) . .
N6 C13 C15 121.7(3) . .
C12 C13 C15 131.6(3) . .
C12 C14 H14A 109.5 . .
C12 C14 H14B 109.5 . .
H14A C14 H14B 109.5 . .
C12 C14 H14C 109.5 . .
H14A C14 H14C 109.5 . .
H14B C14 H14C 109.5 . .
C13 C15 H15A 109.5 . .
C13 C15 H15B 109.5 . .
H15A C15 H15B 109.5 . .
C13 C15 H15C 109.5 . .
H15A C15 H15C 109.5 . .
H15B C15 H15C 109.5 . .
O1 C16 H16A 109.5 . .
O1 C16 H16B 109.5 . .
H16A C16 H16B 109.5 . .
O1 C16 H16C 109.5 . .
H16A C16 H16C 109.5 . .
H16B C16 H16C 109.5 . .
N97 C97 S97 178.4(3) . .
N98 C98 S98 178.9(3) . .
N99 C99 S99 179.1(3) . .
C97 N97 Cu2 172.6(2) . .
C98 N98 Cu1 155.9(2) . .
C99 N99 Cu1 158.9(2) . 2_575
C99 S99 Cu1 88.38(9) . .
C16 O1 H1 109.5 . .

loop_
_geom_bond_atom_site_label_1
_geom_bond_atom_site_label_2
_geom_bond_distance
_geom_bond_site_symmetry_2
Cu1 N99 1.970(2) 2_575
Cu1 N1 1.971(2) .
Cu1 N98 1.980(2) .
Cu1 N3 1.983(2) .
Cu1 S99 2.7853(9) .
Cu2 N97 1.950(3) .
Cu2 N97 1.950(3) 2_666
Cu2 N5 2.009(2) 2_666
Cu2 N5 2.009(2) .
N1 C3 1.325(4) .
N1 N2 1.357(3) .
N2 C1 1.338(4) .
N2 H2 0.8600 .
N3 C6 1.337(3) .
N3 N4 1.355(3) .
N4 C8 1.342(4) .
N4 H4 0.8600 .
N5 C11 1.324(4) .
N5 N6 1.343(3) .
N6 C13 1.336(4) .
N6 H6A 0.8600 .
C1 C2 1.383(4) .
C1 C5 1.486(4) .
C2 C3 1.402(4) .
C2 C4 1.495(4) .
C3 H3 0.9300 .
C4 H4A 0.9600 .
C4 H4B 0.9600 .
C4 H4C 0.9600 .
C5 H5A 0.9600 .
C5 H5B 0.9600 .
C5 H5C 0.9600 .
C6 C7 1.378(4) .
C6 H6 0.9300 .
C7 C8 1.378(4) .
C7 C9 1.498(4) .
C8 C10 1.480(5) .
C9 H9A 0.9600 .
C9 H9B 0.9600 .
C9 H9C 0.9600 .
C10 H10A 0.9600 .
C10 H10B 0.9600 .
C10 H10C 0.9600 .
C11 C12 1.381(4) .
C11 H11 0.9300 .
C12 C13 1.363(4) .
C12 C14 1.507(5) .
C13 C15 1.495(4) .
C14 H14A 0.9600 .
C14 H14B 0.9600 .
C14 H14C 0.9600 .
C15 H15A 0.9600 .
C15 H15B 0.9600 .
C15 H15C 0.9600 .
C16 O1 1.398(4) .
C16 H16A 0.9600 .
C16 H16B 0.9600 .
C16 H16C 0.9600 .
C97 N97 1.147(3) .
C97 S97 1.627(3) .
C98 N98 1.151(3) .
C98 S98 1.623(3) .
C99 N99 1.159(3) .
C99 S99 1.630(3) .
N99 Cu1 1.970(2) 2_575
O1 H1 0.8200 .

loop_
_geom_hbond_atom_site_label_D
_geom_hbond_atom_site_label_H
_geom_hbond_atom_site_label_A
_geom_hbond_distance_DH
_geom_hbond_distance_HA
_geom_hbond_distance_DA
_geom_hbond_angle_DHA
_geom_hbond_site_symmetry_A
O1 H1 S97 0.82 2.75 3.484(3) 149.7 .
N2 H2 S97 0.86 2.54 3.395(3) 170.6 .
N4 H4 O1 0.86 2.14 2.892(3) 146.2 .
N4 H4 N98 0.86 2.47 2.910(3) 112.2 .
N6 H6A O1 0.86 2.43 3.102(3) 135.7 2_666
